data_7004165
loop_
_publ_author_name
'Fu, Yunlong'
'Zhang, Yu'
'Xu, Zhiwei'

_publ_section_title
;
 Synthesis and structural characterization of four new
 organically-directed bismuth sulfates
;
_journal_issue 35
_journal_name_full 'Dalton Transactions'
_journal_page_first 4792
_journal_page_last 4798
_journal_paper_doi 10.1039/b803454k
_journal_year 2008
_chemical_formula_sum 'C4 H18 Bi N3 O13 S3'
_chemical_formula_weight 621.37
_chemical_name_systematic
;
?
;
_space_group_IT_number 19
_symmetry_cell_setting orthorhombic
_symmetry_space_group_name_Hall 'P 2ac 2ab'
_symmetry_space_group_name_H-M 'P 21 21 21'
_atom_sites_solution_hydrogens geom
_atom_sites_solution_primary direct
_atom_sites_solution_secondary difmap
_audit_creation_method SHELXL-97
_cell_angle_alpha 90.00
_cell_angle_beta 90.00
_cell_angle_gamma 90.00
_cell_formula_units_Z 4
_cell_length_a 6.4037(4)
_cell_length_b 13.2705(8)
_cell_length_c 17.8484(10)
_cell_measurement_temperature 298(2)
_cell_volume 1516.76(16)
_computing_cell_refinement 'Bruker SMART'
_computing_data_collection 'Bruker SMART'
_computing_data_reduction 'Bruker SAINT'
_computing_molecular_graphics 'Bruker SHELXTL'
_computing_publication_material 'Bruker SHELXTL'
_computing_structure_refinement 'SHELXL-97 (Sheldrick, 1997)'
_computing_structure_solution 'SHELXS-97 (Sheldrick, 1990)'
_diffrn_ambient_temperature 298(2)
_diffrn_measured_fraction_theta_full 0.999
_diffrn_measured_fraction_theta_max 0.999
_diffrn_measurement_device_type 'CCD area detector'
_diffrn_measurement_method 'phi and omega scans'
_diffrn_radiation_monochromator graphite
_diffrn_radiation_source 'fine-focus sealed tube'
_diffrn_radiation_type MoK\a
_diffrn_radiation_wavelength 0.71073
_diffrn_reflns_av_R_equivalents 0.0459
_diffrn_reflns_av_sigmaI/netI 0.0524
_diffrn_reflns_limit_h_max 7
_diffrn_reflns_limit_h_min -7
_diffrn_reflns_limit_k_max 16
_diffrn_reflns_limit_k_min -15
_diffrn_reflns_limit_l_max 17
_diffrn_reflns_limit_l_min -21
_diffrn_reflns_number 7896
_diffrn_reflns_theta_full 25.49
_diffrn_reflns_theta_max 25.49
_diffrn_reflns_theta_min 1.91
_exptl_absorpt_coefficient_mu 12.114
_exptl_absorpt_correction_T_max 0.4441
_exptl_absorpt_correction_T_min 0.0803
_exptl_crystal_colour colorless
_exptl_crystal_density_diffrn 2.721
_exptl_crystal_density_method 'not measured'
_exptl_crystal_description column
_exptl_crystal_F_000 1192
_exptl_crystal_size_max 0.42
_exptl_crystal_size_mid 0.15
_exptl_crystal_size_min 0.08
_refine_diff_density_max 1.102
_refine_diff_density_min -1.126
_refine_diff_density_rms 0.178
_refine_ls_abs_structure_details 'Flack H D (1983), Acta Cryst. A39, 876-881'
_refine_ls_abs_structure_Flack -0.009(6)
_refine_ls_extinction_method none
_refine_ls_goodness_of_fit_ref 1.020
_refine_ls_hydrogen_treatment mixed
_refine_ls_matrix_type full
_refine_ls_number_parameters 238
_refine_ls_number_reflns 2794
_refine_ls_number_restraints 2
_refine_ls_restrained_S_all 1.020
_refine_ls_R_factor_all 0.0320
_refine_ls_R_factor_gt 0.0250
_refine_ls_shift/su_max 0.004
_refine_ls_shift/su_mean 0.000
_refine_ls_structure_factor_coef Fsqd
_refine_ls_weighting_details 'calc w=1/[\s^2^(Fo^2^)+(0.0150P)^2^+0.0000P] where P=(Fo^2^+2Fc^2^)/3'
_refine_ls_weighting_scheme calc
_refine_ls_wR_factor_gt 0.0544
_refine_ls_wR_factor_ref 0.0560
_reflns_number_gt 2636
_reflns_number_total 2794
_reflns_threshold_expression >2sigma(I)
_cod_data_source_file b803454k.txt
_cod_data_source_block bb
_cod_depositor_comments
;
The following automatic conversions were performed:
'_symmetry_cell_setting' value 'Orthorhombic' changed to 'orthorhombic'
according to '/home/saulius/struct/CIF-dictionaries/cif_core.dic'
dictionary named 'cif_core.dic' version 2.4.1 from 2010-06-29.

Automatic conversion script
Id: cif_fix_enum 1527 2010-12-29 10:47:43Z saulius 
;
_cod_original_sg_symbol_H-M 'P2(1)2(1)2(1) '
_cod_database_code 7004165

loop_
_symmetry_equiv_pos_as_xyz
'x, y, z'
'-x+1/2, -y, z+1/2'
'-x, y+1/2, -z+1/2'
'x+1/2, -y+1/2, -z'

loop_
_atom_site_label
_atom_site_type_symbol
_atom_site_fract_x
_atom_site_fract_y
_atom_site_fract_z
_atom_site_U_iso_or_equiv
_atom_site_adp_type
_atom_site_occupancy
_atom_site_symmetry_multiplicity
_atom_site_calc_flag
_atom_site_refinement_flags
_atom_site_disorder_assembly
_atom_site_disorder_group
Bi1 Bi 0.00243(4) 0.712187(14) 0.896347(9) 0.01858(8) Uani 1 1 d . . .
S1 S 0.4891(2) 0.72577(10) 0.90299(6) 0.0174(3) Uani 1 1 d . . .
S2 S 0.0783(2) 0.70859(12) 0.72207(7) 0.0208(3) Uani 1 1 d . . .
S3 S -0.0908(2) 0.47120(11) 0.98640(8) 0.0209(3) Uani 1 1 d . . .
O1 O 0.6103(6) 0.7502(3) 0.97193(19) 0.0264(10) Uani 1 1 d . . .
O2 O 0.3469(6) 0.8080(3) 0.8835(2) 0.0268(9) Uani 1 1 d . . .
O3 O 0.3596(6) 0.6353(3) 0.9140(2) 0.0245(9) Uani 1 1 d . . .
O4 O 0.0218(8) 0.8037(3) 0.7587(2) 0.0358(10) Uani 1 1 d . . .
O5 O 0.0687(6) 0.6303(3) 0.78270(19) 0.0290(10) Uani 1 1 d . . .
O6 O -0.0724(7) 0.6825(4) 0.6645(2) 0.0398(12) Uani 1 1 d . . .
O7 O 0.2875(7) 0.7143(4) 0.6912(2) 0.0354(11) Uani 1 1 d . . .
O8 O -0.2816(6) 0.4776(4) 1.0317(3) 0.0342(11) Uani 1 1 d . . .
O9 O 0.0912(7) 0.4856(4) 1.0345(3) 0.0378(11) Uani 1 1 d . . .
O10 O -0.0828(7) 0.3737(3) 0.9495(2) 0.0351(11) Uani 1 1 d . . .
O11 O -0.0948(7) 0.5506(3) 0.9282(2) 0.0362(11) Uani 1 1 d . . .
O12 O 0.6466(6) 0.7111(3) 0.8429(2) 0.0261(9) Uani 1 1 d . . .
O13 O -0.0766(7) 0.8970(3) 0.9113(2) 0.0257(9) Uani 1 1 d D . .
C1 C 0.4032(10) 0.3042(5) 0.9328(3) 0.0312(14) Uani 1 1 d . . .
H1A H 0.2797 0.2639 0.9233 0.037 Uiso 1 1 calc R . .
H1B H 0.5250 0.2627 0.9231 0.037 Uiso 1 1 calc R . .
C2 C 0.4047(11) 0.3939(5) 0.8814(3) 0.0359(16) Uani 1 1 d . B .
H2A H 0.2851 0.4366 0.8918 0.043 Uiso 1 1 calc R . .
H2B H 0.5305 0.4332 0.8894 0.043 Uiso 1 1 calc R . .
C3 C 0.3948(12) 0.4409(6) 0.7476(3) 0.0353(17) Uani 1 1 d . B .
H3A H 0.2761 0.4840 0.7583 0.042 Uiso 1 1 calc R . .
H3B H 0.3742 0.4127 0.6980 0.042 Uiso 1 1 calc R . .
C4 C 0.5868(14) 0.5045(8) 0.7463(4) 0.055(2) Uani 1 1 d . . .
H4A H 0.5822 0.5519 0.7876 0.065 Uiso 1 1 calc R A 1
H4B H 0.7084 0.4619 0.7530 0.065 Uiso 1 1 calc R A 1
N1 N 0.4045(8) 0.3374(4) 1.0123(3) 0.0303(12) Uani 1 1 d . . .
H1C H 0.5191 0.3734 1.0211 0.045 Uiso 1 1 calc R . .
H1D H 0.4029 0.2837 1.0421 0.045 Uiso 1 1 calc R . .
H1E H 0.2922 0.3751 1.0212 0.045 Uiso 1 1 calc R . .
N2 N 0.3965(8) 0.3580(4) 0.8022(3) 0.0344(13) Uani 1 1 d . . .
H2C H 0.5079 0.3184 0.7934 0.041 Uiso 1 1 calc R B .
H2D H 0.2809 0.3203 0.7959 0.041 Uiso 1 1 calc R . .
N3 N 0.605(2) 0.5543(10) 0.6831(7) 0.034(4) Uani 0.416(12) 1 d P B 1
H3C H 0.7371 0.5726 0.6765 0.051 Uiso 0.416(12) 1 calc PR B 1
H3D H 0.5242 0.6089 0.6846 0.051 Uiso 0.416(12) 1 calc PR B 1
H3E H 0.5649 0.5151 0.6452 0.051 Uiso 0.416(12) 1 calc PR B 1
N4 N 0.7507(16) 0.4842(7) 0.6959(5) 0.039(3) Uani 0.584(12) 1 d P B 2
H4C H 0.7046 0.4906 0.6491 0.059 Uiso 0.584(12) 1 calc PR B 2
H4D H 0.7965 0.4216 0.7031 0.059 Uiso 0.584(12) 1 calc PR B 2
H4E H 0.8546 0.5275 0.7038 0.059 Uiso 0.584(12) 1 calc PR B 2
H1 H -0.043(11) 0.947(3) 0.942(3) 0.04(2) Uiso 1 1 d D . .
H2 H -0.186(9) 0.893(8) 0.942(4) 0.10(4) Uiso 1 1 d D . .

loop_
_atom_site_aniso_label
_atom_site_aniso_U_11
_atom_site_aniso_U_22
_atom_site_aniso_U_33
_atom_site_aniso_U_23
_atom_site_aniso_U_13
_atom_site_aniso_U_12
Bi1 0.01461(12) 0.01966(12) 0.02147(11) -0.00250(7) -0.00104(13) 0.00049(14)
S1 0.0124(6) 0.0213(7) 0.0185(6) -0.0003(5) -0.0007(7) -0.0012(7)
S2 0.0174(6) 0.0256(8) 0.0195(6) 0.0015(6) 0.0001(5) -0.0014(6)
S3 0.0186(6) 0.0156(7) 0.0285(7) 0.0036(6) 0.0020(6) -0.0007(6)
O1 0.017(2) 0.042(3) 0.0200(19) -0.0051(19) 0.0000(16) -0.0087(19)
O2 0.021(2) 0.024(2) 0.036(2) 0.0069(19) 0.0026(17) 0.0051(19)
O3 0.020(2) 0.023(2) 0.031(2) -0.0046(19) -0.0052(16) -0.0045(18)
O4 0.034(3) 0.028(2) 0.046(2) -0.0033(18) 0.004(2) -0.002(3)
O5 0.032(2) 0.031(2) 0.0235(18) 0.0074(19) 0.0020(16) 0.001(2)
O6 0.041(3) 0.053(3) 0.026(2) 0.009(2) -0.0149(19) -0.013(2)
O7 0.026(2) 0.041(3) 0.039(3) 0.000(2) 0.009(2) -0.006(2)
O8 0.024(2) 0.035(3) 0.044(3) -0.004(2) 0.008(2) -0.006(2)
O9 0.030(2) 0.039(3) 0.044(3) 0.001(2) -0.010(2) -0.002(2)
O10 0.043(3) 0.015(2) 0.047(2) -0.0039(19) 0.005(2) 0.002(2)
O11 0.043(3) 0.026(3) 0.039(2) 0.012(2) -0.004(2) -0.009(2)
O12 0.021(2) 0.034(3) 0.024(2) -0.0008(18) 0.0036(16) 0.003(2)
O13 0.024(2) 0.019(2) 0.035(2) -0.0037(19) 0.0058(18) 0.0005(18)
C1 0.029(3) 0.025(4) 0.040(3) -0.005(3) 0.006(3) -0.002(3)
C2 0.038(4) 0.035(4) 0.035(3) -0.004(3) 0.002(3) -0.005(3)
C3 0.035(4) 0.034(4) 0.037(4) -0.009(3) 0.005(3) 0.003(4)
C4 0.046(5) 0.083(7) 0.035(4) -0.010(4) 0.015(3) -0.030(5)
N1 0.023(3) 0.031(3) 0.038(3) 0.002(2) -0.001(2) 0.001(2)
N2 0.024(3) 0.032(3) 0.048(3) -0.013(3) -0.008(3) 0.004(3)
N3 0.035(8) 0.028(8) 0.041(8) 0.020(6) -0.011(6) -0.005(7)
N4 0.046(6) 0.027(6) 0.046(6) -0.007(5) 0.008(5) -0.013(5)

loop_
_atom_type_symbol
_atom_type_description
_atom_type_scat_dispersion_real
_atom_type_scat_dispersion_imag
_atom_type_scat_source
C C 0.0033 0.0016 'International Tables Vol C Tables 4.2.6.8 and 6.1.1.4'
H H 0.0000 0.0000 'International Tables Vol C Tables 4.2.6.8 and 6.1.1.4'
N N 0.0061 0.0033 'International Tables Vol C Tables 4.2.6.8 and 6.1.1.4'
O O 0.0106 0.0060 'International Tables Vol C Tables 4.2.6.8 and 6.1.1.4'
S S 0.1246 0.1234 'International Tables Vol C Tables 4.2.6.8 and 6.1.1.4'
Bi Bi -4.1077 10.2566 'International Tables Vol C Tables 4.2.6.8 and 6.1.1.4'

loop_
_geom_angle_atom_site_label_1
_geom_angle_atom_site_label_2
_geom_angle_atom_site_label_3
_geom_angle
_geom_angle_site_symmetry_1
_geom_angle_site_symmetry_3
_geom_angle_publ_flag
O11 Bi1 O5 80.28(15) . . ?
O11 Bi1 O12 80.84(16) . 1_455 ?
O5 Bi1 O12 80.19(13) . 1_455 ?
O11 Bi1 O1 91.62(15) . 4_467 ?
O5 Bi1 O1 149.05(13) . 4_467 ?
O12 Bi1 O1 128.26(12) 1_455 4_467 ?
O11 Bi1 O13 145.66(16) . . ?
O5 Bi1 O13 125.50(14) . . ?
O12 Bi1 O13 82.04(14) 1_455 . ?
O1 Bi1 O13 76.18(14) 4_467 . ?
O11 Bi1 O3 80.67(15) . . ?
O5 Bi1 O3 75.87(13) . . ?
O12 Bi1 O3 151.82(13) 1_455 . ?
O1 Bi1 O3 73.34(12) 4_467 . ?
O13 Bi1 O3 124.23(14) . . ?
O11 Bi1 O2 135.91(15) . . ?
O5 Bi1 O2 89.80(14) . . ?
O12 Bi1 O2 139.82(13) 1_455 . ?
O1 Bi1 O2 75.33(13) 4_467 . ?
O13 Bi1 O2 72.46(14) . . ?
O3 Bi1 O2 55.28(13) . . ?
O11 Bi1 O4 130.19(14) . . ?
O5 Bi1 O4 54.62(13) . . ?
O12 Bi1 O4 72.43(14) 1_455 . ?
O1 Bi1 O4 137.82(14) 4_467 . ?
O13 Bi1 O4 70.92(13) . . ?
O3 Bi1 O4 104.46(14) . . ?
O2 Bi1 O4 70.15(14) . . ?
O11 Bi1 S1 108.29(12) . . ?
O5 Bi1 S1 83.03(10) . . ?
O12 Bi1 S1 159.25(9) 1_455 . ?
O1 Bi1 S1 71.17(9) 4_467 . ?
O13 Bi1 S1 98.06(10) . . ?
O3 Bi1 S1 27.70(10) . . ?
O2 Bi1 S1 27.61(9) . . ?
O4 Bi1 S1 87.90(11) . . ?
O2 S1 O3 106.8(2) . . ?
O2 S1 O12 110.4(2) . . ?
O3 S1 O12 111.8(2) . . ?
O2 S1 O1 111.0(2) . . ?
O3 S1 O1 111.1(2) . . ?
O12 S1 O1 105.8(2) . . ?
O2 S1 Bi1 54.06(17) . . ?
O3 S1 Bi1 52.85(16) . . ?
O12 S1 Bi1 129.95(16) . . ?
O1 S1 Bi1 124.29(16) . . ?
O7 S2 O6 111.0(3) . . ?
O7 S2 O4 110.7(3) . . ?
O6 S2 O4 110.9(3) . . ?
O7 S2 O5 110.4(3) . . ?
O6 S2 O5 108.5(2) . . ?
O4 S2 O5 105.3(2) . . ?
O10 S3 O9 110.8(3) . . ?
O10 S3 O8 109.3(3) . . ?
O9 S3 O8 109.4(3) . . ?
O10 S3 O11 108.5(3) . . ?
O9 S3 O11 109.5(3) . . ?
O8 S3 O11 109.4(3) . . ?
S1 O1 Bi1 132.5(2) . 4_567 ?
S1 O2 Bi1 98.3(2) . . ?
S1 O3 Bi1 99.4(2) . . ?
S2 O4 Bi1 91.7(2) . . ?
S2 O5 Bi1 108.1(2) . . ?
S3 O11 Bi1 146.2(3) . . ?
S1 O12 Bi1 110.2(2) . 1_655 ?
Bi1 O13 H1 139(4) . . ?
Bi1 O13 H2 99(7) . . ?
H1 O13 H2 82(7) . . ?
N1 C1 C2 110.4(5) . . ?
N1 C1 H1A 109.6 . . ?
C2 C1 H1A 109.6 . . ?
N1 C1 H1B 109.6 . . ?
C2 C1 H1B 109.6 . . ?
H1A C1 H1B 108.1 . . ?
N2 C2 C1 109.0(5) . . ?
N2 C2 H2A 109.9 . . ?
C1 C2 H2A 109.9 . . ?
N2 C2 H2B 109.9 . . ?
C1 C2 H2B 109.9 . . ?
H2A C2 H2B 108.3 . . ?
N2 C3 C4 115.4(6) . . ?
N2 C3 H3A 108.4 . . ?
C4 C3 H3A 108.4 . . ?
N2 C3 H3B 108.4 . . ?
C4 C3 H3B 108.4 . . ?
H3A C3 H3B 107.5 . . ?
N3 C4 N4 58.8(8) . . ?
N3 C4 C3 111.8(8) . . ?
N4 C4 C3 121.1(7) . . ?
N3 C4 H4A 109.3 . . ?
N4 C4 H4A 129.2 . . ?
C3 C4 H4A 109.3 . . ?
N3 C4 H4B 109.3 . . ?
N4 C4 H4B 50.9 . . ?
C3 C4 H4B 109.3 . . ?
H4A C4 H4B 107.9 . . ?
C1 N1 H1C 109.5 . . ?
C1 N1 H1D 109.5 . . ?
H1C N1 H1D 109.5 . . ?
C1 N1 H1E 109.5 . . ?
H1C N1 H1E 109.5 . . ?
H1D N1 H1E 109.5 . . ?
C3 N2 C2 112.9(5) . . ?
C3 N2 H2C 109.0 . . ?
C2 N2 H2C 109.0 . . ?
C3 N2 H2D 109.0 . . ?
C2 N2 H2D 109.0 . . ?
H2C N2 H2D 107.8 . . ?
C4 N3 H3C 109.5 . . ?
C4 N3 H3D 109.5 . . ?
C4 N3 H3E 109.5 . . ?
C4 N4 H4C 109.5 . . ?
C4 N4 H4D 109.5 . . ?
H4C N4 H4D 109.5 . . ?
C4 N4 H4E 109.5 . . ?
H4C N4 H4E 109.5 . . ?
H4D N4 H4E 109.5 . . ?

loop_
_geom_bond_atom_site_label_1
_geom_bond_atom_site_label_2
_geom_bond_distance
_geom_bond_site_symmetry_2
_geom_bond_publ_flag
Bi1 O11 2.305(4) . ?
Bi1 O5 2.340(4) . ?
Bi1 O12 2.471(4) 1_455 ?
Bi1 O1 2.501(4) 4_467 ?
Bi1 O13 2.519(4) . ?
Bi1 O3 2.524(4) . ?
Bi1 O2 2.556(4) . ?
Bi1 O4 2.743(4) . ?
Bi1 S1 3.1239(14) . ?
S1 O2 1.463(4) . ?
S1 O3 1.472(4) . ?
S1 O12 1.486(4) . ?
S1 O1 1.490(4) . ?
S2 O7 1.450(4) . ?
S2 O6 1.452(4) . ?
S2 O4 1.467(4) . ?
S2 O5 1.501(4) . ?
S3 O10 1.453(5) . ?
S3 O9 1.460(5) . ?
S3 O8 1.468(4) . ?
S3 O11 1.479(4) . ?
O1 Bi1 2.501(4) 4_567 ?
O12 Bi1 2.471(4) 1_655 ?
O13 H1 0.89(2) . ?
O13 H2 0.89(2) . ?
C1 N1 1.485(7) . ?
C1 C2 1.503(9) . ?
C1 H1A 0.9700 . ?
C1 H1B 0.9700 . ?
C2 N2 1.492(7) . ?
C2 H2A 0.9700 . ?
C2 H2B 0.9700 . ?
C3 N2 1.471(8) . ?
C3 C4 1.491(10) . ?
C3 H3A 0.9700 . ?
C3 H3B 0.9700 . ?
C4 N3 1.312(13) . ?
C4 N4 1.408(12) . ?
C4 H4A 0.9700 . ?
C4 H4B 0.9700 . ?
N1 H1C 0.8900 . ?
N1 H1D 0.8900 . ?
N1 H1E 0.8900 . ?
N2 H2C 0.9000 . ?
N2 H2D 0.9000 . ?
N3 H3C 0.8900 . ?
N3 H3D 0.8900 . ?
N3 H3E 0.8900 . ?
N4 H4C 0.8900 . ?
N4 H4D 0.8900 . ?
N4 H4E 0.8900 . ?

loop_
_geom_hbond_atom_site_label_D
_geom_hbond_atom_site_label_H
_geom_hbond_atom_site_label_A
_geom_hbond_distance_DH
_geom_hbond_distance_HA
_geom_hbond_distance_DA
_geom_hbond_angle_DHA
_geom_hbond_site_symmetry_A
O13 H2 O3 0.89(2) 2.62(8) 3.174(5) 122(7) 4_467
O13 H2 O1 0.89(2) 2.36(9) 2.998(6) 129(9) 1_455
O13 H2 O9 0.89(2) 2.20(9) 2.809(6) 125(9) 4_467
O13 H1 O8 0.89(2) 2.00(5) 2.715(6) 136(6) 4_567
N4 H4E O5 0.89 2.39 3.210(10) 152.7 1_655
N4 H4E O6 0.89 2.22 2.919(10) 134.8 1_655
N4 H4D O2 0.89 2.35 2.805(10) 112.1 3_646
N4 H4D O4 0.89 2.07 2.918(12) 160.0 3_646
N4 H4C O8 0.89 2.19 2.980(11) 147.2 2_564
N3 H3E O8 0.89 2.46 2.959(14) 116.1 2_564
N3 H3E O9 0.89 2.21 2.981(14) 144.0 2_564
N3 H3D O7 0.89 2.07 2.942(15) 168.0 .
N3 H3C O6 0.89 1.91 2.698(14) 146.2 1_655
N2 H2D O6 0.90 2.37 3.176(7) 148.5 3_546
N2 H2D O4 0.90 2.18 2.979(8) 147.5 3_546
N2 H2C O7 0.90 1.92 2.783(7) 159.0 3_646
N1 H1E O9 0.89 1.97 2.837(7) 165.8 .
N1 H1D O6 0.89 2.48 2.935(6) 112.1 2_565
N1 H1D O10 0.89 2.10 2.884(7) 147.2 4_557
N1 H1C O8 0.89 1.89 2.761(7) 165.2 1_655
